data_4339720
loop_
_publ_author_name
'Catalano, Vincent J.'
'Etogo, Anthony O.'

_publ_section_title
;
 Preparation of Au(I), Ag(I), and Pd(II) N-heterocyclic carbene complexes
 utilizing a methylpyridyl-substituted NHC ligand. formation of a
 luminescent coordination polymer.
;
_journal_issue 14
_journal_name_full 'Inorganic chemistry'
_journal_page_first 5608
_journal_page_last 5615
_journal_paper_doi 10.1021/ic070260i
_journal_volume 46
_journal_year 2007
_chemical_formula_sum 'C20 H22 Cl F6 N6 P Pd'
_chemical_formula_weight 633.26
_chemical_name_common 5
_chemical_name_systematic
;
 [Pd(CH3Im(CH3Py)2Cl](PF6)
;
_space_group_IT_number 14
_symmetry_cell_setting monoclinic
_symmetry_space_group_name_Hall '-P 2yn'
_symmetry_space_group_name_H-M 'P 1 21/n 1'
_atom_sites_solution_hydrogens geom
_atom_sites_solution_primary direct
_atom_sites_solution_secondary difmap
_audit_creation_method SHELXL-97
_cell_angle_alpha 90.00
_cell_angle_beta 104.9210(10)
_cell_angle_gamma 90.00
_cell_formula_units_Z 4
_cell_length_a 12.4099(5)
_cell_length_b 15.5311(6)
_cell_length_c 12.5353(5)
_cell_measurement_reflns_used 8516
_cell_measurement_temperature 100(2)
_cell_measurement_theta_max 32.26
_cell_measurement_theta_min 2.44
_cell_volume 2334.58(16)
_computing_cell_refinement 'Bruker SMART'
_computing_data_collection 'Bruker SMART'
_computing_data_reduction 'Bruker SAINT'
_computing_molecular_graphics 'Bruker SHELXTL'
_computing_publication_material 'Bruker SHELXTL'
_computing_structure_refinement 'SHELXL-97 (Sheldrick, 1997)'
_computing_structure_solution 'SHELXS-97 (Sheldrick, 1990)'
_diffrn_ambient_temperature 100(2)
_diffrn_measured_fraction_theta_full 0.998
_diffrn_measured_fraction_theta_max 0.998
_diffrn_measurement_device_type 'CCD area detector'
_diffrn_measurement_method 'phi and omega scans'
_diffrn_radiation_monochromator graphite
_diffrn_radiation_source 'fine-focus sealed tube'
_diffrn_radiation_type MoK\a
_diffrn_radiation_wavelength 0.71073
_diffrn_reflns_av_R_equivalents 0.0194
_diffrn_reflns_av_sigmaI/netI 0.0130
_diffrn_reflns_limit_h_max 18
_diffrn_reflns_limit_h_min -18
_diffrn_reflns_limit_k_max 23
_diffrn_reflns_limit_k_min -23
_diffrn_reflns_limit_l_max 18
_diffrn_reflns_limit_l_min -18
_diffrn_reflns_number 40816
_diffrn_reflns_theta_full 32.27
_diffrn_reflns_theta_max 32.27
_diffrn_reflns_theta_min 2.06
_exptl_absorpt_coefficient_mu 1.048
_exptl_absorpt_correction_T_max 0.7796
_exptl_absorpt_correction_T_min 0.6287
_exptl_absorpt_correction_type SADABS
_exptl_crystal_colour colorless
_exptl_crystal_density_diffrn 1.802
_exptl_crystal_density_meas 0
_exptl_crystal_density_method 'not measured'
_exptl_crystal_description block
_exptl_crystal_F_000 1264
_exptl_crystal_size_max 0.49
_exptl_crystal_size_mid 0.32
_exptl_crystal_size_min 0.25
_refine_diff_density_max 0.486
_refine_diff_density_min -0.718
_refine_diff_density_rms 0.079
_refine_ls_extinction_method none
_refine_ls_goodness_of_fit_ref 1.059
_refine_ls_hydrogen_treatment fixed
_refine_ls_matrix_type full
_refine_ls_number_parameters 320
_refine_ls_number_reflns 8280
_refine_ls_number_restraints 0
_refine_ls_restrained_S_all 1.059
_refine_ls_R_factor_all 0.0213
_refine_ls_R_factor_gt 0.0203
_refine_ls_shift/su_max 0.020
_refine_ls_shift/su_mean 0.000
_refine_ls_structure_factor_coef Fsqd
_refine_ls_weighting_details 'calc w=1/[\s^2^(Fo^2^)+(0.0303P)^2^+1.0029P] where P=(Fo^2^+2Fc^2^)/3'
_refine_ls_weighting_scheme calc
_refine_ls_wR_factor_gt 0.0540
_refine_ls_wR_factor_ref 0.0546
_reflns_number_gt 7919
_reflns_number_total 8280
_reflns_threshold_expression >2sigma(I)
_cod_data_source_file ic070260i-file001.cif
_cod_data_source_block aoe153
_cod_depositor_comments
;
The following automatic conversions were performed:

'_symmetry_cell_setting' value 'Monoclinic' changed to 'monoclinic'
according to
/usr/data/users/saulius/automatic-downloads/retrospective/ACS/lib/dictionaries/cif_core.dic
dictionary named 'cif_core.dic' version 2.4.2 from 2011-04-26.

Automatic conversion script
Id: cif_fix_values 2281 2013-09-26 08:29:07Z andrius 
;
_cod_original_sg_symbol_H-M P2(1)/n
_cod_database_code 4339720

loop_
_symmetry_equiv_pos_as_xyz
'x, y, z'
'-x+1/2, y+1/2, -z+1/2'
'-x, -y, -z'
'x-1/2, -y-1/2, z-1/2'

loop_
_atom_site_label
_atom_site_type_symbol
_atom_site_fract_x
_atom_site_fract_y
_atom_site_fract_z
_atom_site_U_iso_or_equiv
_atom_site_adp_type
_atom_site_occupancy
_atom_site_symmetry_multiplicity
_atom_site_calc_flag
_atom_site_refinement_flags
Pd1 Pd 0.277141(6) 0.125328(5) 0.849272(6) 0.01256(3) Uani 1 1 d .
P1 P 0.18206(2) 0.212464(19) 1.16270(2) 0.01815(5) Uani 1 1 d .
Cl1 Cl 0.34915(2) 0.253789(18) 0.79890(2) 0.02156(5) Uani 1 1 d .
F1 F 0.13008(8) 0.19312(6) 1.26374(7) 0.03551(19) Uani 1 1 d .
F2 F 0.23619(7) 0.30019(5) 1.22170(7) 0.02894(16) Uani 1 1 d .
F3 F 0.29354(7) 0.16188(6) 1.22263(7) 0.03380(18) Uani 1 1 d .
F4 F 0.23443(7) 0.23298(6) 1.06080(6) 0.02860(16) Uani 1 1 d .
F5 F 0.12901(7) 0.12550(5) 1.10235(7) 0.02922(17) Uani 1 1 d .
F6 F 0.07165(7) 0.26383(6) 1.10099(8) 0.03546(19) Uani 1 1 d .
N1 N 0.13473(8) -0.03087(6) 0.88652(8) 0.01803(16) Uani 1 1 d .
N2 N 0.28445(8) -0.00138(6) 1.01334(7) 0.01778(16) Uani 1 1 d .
N3 N 0.40572(7) 0.10334(6) 0.99005(7) 0.01694(16) Uani 1 1 d .
N4 N 0.04867(7) 0.17525(6) 0.72668(7) 0.01619(15) Uani 1 1 d .
N5 N 0.13089(7) 0.11233(6) 0.61690(7) 0.01469(15) Uani 1 1 d .
N6 N 0.19869(8) -0.02326(6) 0.59023(7) 0.01780(16) Uani 1 1 d .
C1 C 0.22179(8) 0.02319(7) 0.91061(8) 0.01559(17) Uani 1 1 d .
C3 C 0.23387(10) -0.07110(8) 1.05173(10) 0.0242(2) Uani 1 1 d .
H3A H 0.2600 -0.1002 1.1202 0.029 Uiso 1 1 calc R
C2 C 0.14078(10) -0.08878(8) 0.97230(10) 0.0240(2) Uani 1 1 d .
H2A H 0.0885 -0.1330 0.9745 0.029 Uiso 1 1 calc R
C4 C 0.04522(10) -0.03351(8) 0.78415(10) 0.0225(2) Uani 1 1 d .
H4A H 0.0765 -0.0232 0.7211 0.034 Uiso 1 1 calc R
H4B H -0.0101 0.0110 0.7864 0.034 Uiso 1 1 calc R
H4C H 0.0093 -0.0902 0.7765 0.034 Uiso 1 1 calc R
C5 C 0.38744(9) 0.04050(7) 1.05744(8) 0.01809(18) Uani 1 1 d .
C6 C 0.46458(10) 0.01935(8) 1.15687(9) 0.0236(2) Uani 1 1 d .
C7 C 0.56294(10) 0.06727(9) 1.18173(10) 0.0273(3) Uani 1 1 d .
H7A H 0.6181 0.0552 1.2481 0.033 Uiso 1 1 calc R
C8 C 0.58301(10) 0.13154(8) 1.11331(11) 0.0267(2) Uani 1 1 d .
H8A H 0.6507 0.1633 1.1318 0.032 Uiso 1 1 calc R
C9 C 0.50147(9) 0.14837(8) 1.01676(10) 0.0217(2) Uani 1 1 d .
H9A H 0.5135 0.1925 0.9687 0.026 Uiso 1 1 calc R
C10 C 0.44863(13) -0.05009(11) 1.23511(11) 0.0337(3) Uani 1 1 d .
H10A H 0.5127 -0.0508 1.2999 0.051 Uiso 1 1 calc R
H10B H 0.4423 -0.1061 1.1979 0.051 Uiso 1 1 calc R
H10C H 0.3804 -0.0387 1.2584 0.051 Uiso 1 1 calc R
C11 C 0.14586(8) 0.13855(6) 0.72274(8) 0.01387(16) Uani 1 1 d .
C13 C 0.02299(9) 0.13076(7) 0.55555(9) 0.01891(19) Uani 1 1 d .
H13A H -0.0084 0.1179 0.4798 0.023 Uiso 1 1 calc R
C12 C -0.02826(9) 0.17055(7) 0.62472(9) 0.01969(19) Uani 1 1 d .
H12A H -0.1028 0.1913 0.6069 0.024 Uiso 1 1 calc R
C14 C 0.02647(10) 0.21417(8) 0.82497(9) 0.0226(2) Uani 1 1 d .
H14A H 0.0784 0.1907 0.8911 0.034 Uiso 1 1 calc R
H14B H -0.0502 0.2012 0.8271 0.034 Uiso 1 1 calc R
H14C H 0.0363 0.2767 0.8227 0.034 Uiso 1 1 calc R
C15 C 0.20729(8) 0.06096(7) 0.57466(8) 0.01540(17) Uani 1 1 d .
C16 C 0.27693(9) 0.10006(8) 0.51751(9) 0.01948(18) Uani 1 1 d .
C17 C 0.34127(10) 0.04350(8) 0.47280(10) 0.0245(2) Uani 1 1 d .
H17A H 0.3901 0.0656 0.4323 0.029 Uiso 1 1 calc R
C18 C 0.33435(10) -0.04481(8) 0.48712(10) 0.0242(2) Uani 1 1 d .
H18A H 0.3778 -0.0834 0.4566 0.029 Uiso 1 1 calc R
C19 C 0.26250(10) -0.07548(7) 0.54706(9) 0.02081(19) Uani 1 1 d .
H19A H 0.2584 -0.1358 0.5579 0.025 Uiso 1 1 calc R
C20 C 0.28344(12) 0.19595(8) 0.50594(10) 0.0257(2) Uani 1 1 d .
H20D H 0.2085 0.2190 0.4743 0.039 Uiso 1 1 calc R
H20A H 0.3314 0.2097 0.4572 0.039 Uiso 1 1 calc R
H20B H 0.3146 0.2217 0.5787 0.039 Uiso 1 1 calc R

loop_
_atom_site_aniso_label
_atom_site_aniso_U_11
_atom_site_aniso_U_22
_atom_site_aniso_U_33
_atom_site_aniso_U_23
_atom_site_aniso_U_13
_atom_site_aniso_U_12
Pd1 0.01072(4) 0.01412(4) 0.01172(4) -0.00118(2) 0.00088(3) -0.00013(2)
P1 0.01540(11) 0.02093(12) 0.01857(12) -0.00315(9) 0.00522(9) -0.00458(9)
Cl1 0.02237(12) 0.02041(11) 0.02052(11) 0.00002(9) 0.00303(9) -0.00725(9)
F1 0.0361(4) 0.0496(5) 0.0256(4) -0.0076(3) 0.0165(3) -0.0189(4)
F2 0.0283(4) 0.0260(4) 0.0329(4) -0.0116(3) 0.0086(3) -0.0095(3)
F3 0.0260(4) 0.0341(4) 0.0367(4) 0.0008(3) -0.0003(3) 0.0051(3)
F4 0.0281(4) 0.0378(4) 0.0224(3) -0.0039(3) 0.0110(3) -0.0137(3)
F5 0.0311(4) 0.0262(4) 0.0320(4) -0.0101(3) 0.0112(3) -0.0137(3)
F6 0.0207(4) 0.0396(5) 0.0418(5) -0.0030(4) 0.0001(3) 0.0048(3)
N1 0.0168(4) 0.0180(4) 0.0189(4) 0.0031(3) 0.0039(3) -0.0012(3)
N2 0.0170(4) 0.0210(4) 0.0148(4) 0.0031(3) 0.0032(3) 0.0038(3)
N3 0.0138(4) 0.0201(4) 0.0146(4) -0.0038(3) -0.0004(3) 0.0027(3)
N4 0.0131(3) 0.0188(4) 0.0156(4) -0.0003(3) 0.0017(3) 0.0018(3)
N5 0.0125(3) 0.0173(4) 0.0129(3) -0.0002(3) 0.0008(3) 0.0011(3)
N6 0.0179(4) 0.0178(4) 0.0159(4) -0.0007(3) 0.0011(3) 0.0010(3)
C1 0.0144(4) 0.0173(4) 0.0145(4) 0.0007(3) 0.0027(3) 0.0018(3)
C3 0.0252(5) 0.0255(5) 0.0225(5) 0.0092(4) 0.0072(4) 0.0034(4)
C2 0.0238(5) 0.0232(5) 0.0261(5) 0.0093(4) 0.0081(4) 0.0002(4)
C4 0.0184(5) 0.0248(5) 0.0219(5) 0.0021(4) 0.0009(4) -0.0076(4)
C5 0.0164(4) 0.0225(5) 0.0138(4) -0.0024(3) 0.0010(3) 0.0057(3)
C6 0.0229(5) 0.0316(6) 0.0136(4) -0.0022(4) 0.0001(4) 0.0118(4)
C7 0.0223(5) 0.0358(6) 0.0182(5) -0.0091(4) -0.0052(4) 0.0115(5)
C8 0.0170(5) 0.0310(6) 0.0262(6) -0.0124(4) -0.0050(4) 0.0041(4)
C9 0.0151(4) 0.0235(5) 0.0229(5) -0.0077(4) -0.0014(4) 0.0003(4)
C10 0.0347(7) 0.0463(8) 0.0172(5) 0.0087(5) 0.0011(5) 0.0121(6)
C11 0.0123(4) 0.0151(4) 0.0131(4) 0.0002(3) 0.0013(3) 0.0000(3)
C13 0.0142(4) 0.0240(5) 0.0154(4) 0.0002(3) -0.0020(3) 0.0017(3)
C12 0.0138(4) 0.0238(5) 0.0187(4) 0.0005(4) -0.0008(3) 0.0029(4)
C14 0.0198(5) 0.0290(5) 0.0196(5) -0.0038(4) 0.0061(4) 0.0042(4)
C15 0.0142(4) 0.0183(4) 0.0123(4) -0.0015(3) 0.0009(3) 0.0005(3)
C16 0.0204(5) 0.0218(5) 0.0165(4) -0.0030(4) 0.0051(4) -0.0026(4)
C17 0.0235(5) 0.0303(6) 0.0219(5) -0.0056(4) 0.0099(4) -0.0018(4)
C18 0.0227(5) 0.0291(6) 0.0206(5) -0.0068(4) 0.0052(4) 0.0039(4)
C19 0.0220(5) 0.0202(5) 0.0178(4) -0.0033(4) 0.0006(4) 0.0033(4)
C20 0.0346(6) 0.0229(5) 0.0227(5) -0.0025(4) 0.0128(5) -0.0066(5)

loop_
_atom_type_symbol
_atom_type_description
_atom_type_scat_dispersion_real
_atom_type_scat_dispersion_imag
_atom_type_scat_source
C C 0.0033 0.0016 'International Tables Vol C Tables 4.2.6.8 and 6.1.1.4'
H H 0.0000 0.0000 'International Tables Vol C Tables 4.2.6.8 and 6.1.1.4'
N N 0.0061 0.0033 'International Tables Vol C Tables 4.2.6.8 and 6.1.1.4'
F F 0.0171 0.0103 'International Tables Vol C Tables 4.2.6.8 and 6.1.1.4'
P P 0.1023 0.0942 'International Tables Vol C Tables 4.2.6.8 and 6.1.1.4'
Cl Cl 0.1484 0.1585 'International Tables Vol C Tables 4.2.6.8 and 6.1.1.4'
Pd Pd -0.9988 1.0072 'International Tables Vol C Tables 4.2.6.8 and 6.1.1.4'

loop_
_geom_angle_atom_site_label_1
_geom_angle_atom_site_label_2
_geom_angle_atom_site_label_3
_geom_angle
C1 Pd1 C11 95.70(4)
C1 Pd1 N3 78.72(4)
C11 Pd1 N3 174.16(4)
C1 Pd1 Cl1 172.78(3)
C11 Pd1 Cl1 89.31(3)
N3 Pd1 Cl1 96.09(3)
F1 P1 F3 90.71(5)
F1 P1 F6 90.39(5)
F3 P1 F6 178.89(6)
F1 P1 F5 90.87(5)
F3 P1 F5 90.47(5)
F6 P1 F5 89.74(5)
F1 P1 F4 179.45(5)
F3 P1 F4 89.59(5)
F6 P1 F4 89.32(5)
F5 P1 F4 89.60(4)
F1 P1 F2 90.05(5)
F3 P1 F2 89.53(5)
F6 P1 F2 90.24(5)
F5 P1 F2 179.08(5)
F4 P1 F2 89.48(4)
C1 N1 C2 110.59(9)
C1 N1 C4 126.88(9)
C2 N1 C4 122.51(10)
C1 N2 C3 109.97(9)
C1 N2 C5 118.33(9)
C3 N2 C5 131.51(9)
C9 N3 C5 120.08(10)
C9 N3 Pd1 124.16(8)
C5 N3 Pd1 115.75(7)
C11 N4 C12 110.78(9)
C11 N4 C14 124.85(9)
C12 N4 C14 124.38(9)
C11 N5 C13 110.45(9)
C11 N5 C15 126.13(8)
C13 N5 C15 122.79(9)
C15 N6 C19 117.21(10)
N1 C1 N2 105.41(9)
N1 C1 Pd1 139.60(8)
N2 C1 Pd1 114.86(7)
C2 C3 N2 106.23(10)
C3 C2 N1 107.81(10)
N3 C5 C6 122.72(11)
N3 C5 N2 111.67(9)
C6 C5 N2 125.58(11)
C7 C6 C5 115.58(12)
C7 C6 C10 119.43(11)
C5 C6 C10 124.99(12)
C8 C7 C6 122.33(11)
C7 C8 C9 118.07(12)
N3 C9 C8 121.21(12)
N4 C11 N5 105.37(8)
N4 C11 Pd1 125.28(7)
N5 C11 Pd1 129.33(7)
C12 C13 N5 106.54(9)
C13 C12 N4 106.84(9)
N6 C15 C16 125.91(10)
N6 C15 N5 113.91(9)
C16 C15 N5 120.06(9)
C15 C16 C17 115.18(11)
C15 C16 C20 122.50(10)
C17 C16 C20 122.31(11)
C18 C17 C16 120.54(11)
C17 C18 C19 118.56(11)
N6 C19 C18 122.59(11)

loop_
_geom_bond_atom_site_label_1
_geom_bond_atom_site_label_2
_geom_bond_distance
Pd1 C1 1.9625(10)
Pd1 C11 1.9701(10)
Pd1 N3 2.0801(9)
Pd1 Cl1 2.3385(3)
P1 F1 1.5910(8)
P1 F3 1.6001(9)
P1 F6 1.6020(9)
P1 F5 1.6043(8)
P1 F4 1.6072(8)
P1 F2 1.6121(8)
N1 C1 1.3399(14)
N1 C2 1.3889(14)
N1 C4 1.4657(14)
N2 C1 1.3758(13)
N2 C3 1.3977(15)
N2 C5 1.4137(14)
N3 C9 1.3448(14)
N3 C5 1.3476(15)
N4 C11 1.3463(13)
N4 C12 1.3864(13)
N4 C14 1.4609(14)
N5 C11 1.3541(13)
N5 C13 1.3915(13)
N5 C15 1.4402(13)
N6 C15 1.3309(14)
N6 C19 1.3411(14)
C3 C2 1.3449(18)
C5 C6 1.4013(15)
C6 C7 1.3947(19)
C6 C10 1.5047(19)
C7 C8 1.380(2)
C8 C9 1.3879(16)
C13 C12 1.3499(16)
C15 C16 1.3957(15)
C16 C17 1.3978(16)
C16 C20 1.5005(17)
C17 C18 1.3887(18)
C18 C19 1.3898(18)

loop_
_geom_torsion_atom_site_label_1
_geom_torsion_atom_site_label_2
_geom_torsion_atom_site_label_3
_geom_torsion_atom_site_label_4
_geom_torsion
C1 Pd1 N3 C9 175.24(10)
C11 Pd1 N3 C9 -167.5(3)
Cl1 Pd1 N3 C9 -9.84(9)
C1 Pd1 N3 C5 -6.07(8)
C11 Pd1 N3 C5 11.2(4)
Cl1 Pd1 N3 C5 168.85(7)
C2 N1 C1 N2 0.38(12)
C4 N1 C1 N2 -177.73(10)
C2 N1 C1 Pd1 -174.88(10)
C4 N1 C1 Pd1 7.01(19)
C3 N2 C1 N1 -0.27(12)
C5 N2 C1 N1 175.29(9)
C3 N2 C1 Pd1 176.34(8)
C5 N2 C1 Pd1 -8.10(12)
C11 Pd1 C1 N1 4.01(13)
N3 Pd1 C1 N1 -177.73(13)
Cl1 Pd1 C1 N1 137.81(19)
C11 Pd1 C1 N2 -170.95(8)
N3 Pd1 C1 N2 7.31(7)
Cl1 Pd1 C1 N2 -37.2(3)
C1 N2 C3 C2 0.06(13)
C5 N2 C3 C2 -174.71(11)
N2 C3 C2 N1 0.17(14)
C1 N1 C2 C3 -0.35(14)
C4 N1 C2 C3 177.86(11)
C9 N3 C5 C6 0.44(16)
Pd1 N3 C5 C6 -178.31(8)
C9 N3 C5 N2 -177.77(9)
Pd1 N3 C5 N2 3.48(11)
C1 N2 C5 N3 2.83(13)
C3 N2 C5 N3 177.25(11)
C1 N2 C5 C6 -175.32(10)
C3 N2 C5 C6 -0.90(18)
N3 C5 C6 C7 -0.54(16)
N2 C5 C6 C7 177.41(10)
N3 C5 C6 C10 -179.95(11)
N2 C5 C6 C10 -2.00(18)
C5 C6 C7 C8 0.26(17)
C10 C6 C7 C8 179.70(12)
C6 C7 C8 C9 0.11(18)
C5 N3 C9 C8 -0.03(16)
Pd1 N3 C9 C8 178.61(9)
C7 C8 C9 N3 -0.24(18)
C12 N4 C11 N5 1.40(12)
C14 N4 C11 N5 -179.10(10)
C12 N4 C11 Pd1 -177.08(8)
C14 N4 C11 Pd1 2.43(15)
C13 N5 C11 N4 -1.59(12)
C15 N5 C11 N4 -172.67(9)
C13 N5 C11 Pd1 176.79(8)
C15 N5 C11 Pd1 5.72(15)
C1 Pd1 C11 N4 80.31(9)
N3 Pd1 C11 N4 63.3(4)
Cl1 Pd1 C11 N4 -94.49(9)
C1 Pd1 C11 N5 -97.79(10)
N3 Pd1 C11 N5 -114.8(4)
Cl1 Pd1 C11 N5 87.42(9)
C11 N5 C13 C12 1.21(13)
C15 N5 C13 C12 172.64(10)
N5 C13 C12 N4 -0.31(13)
C11 N4 C12 C13 -0.68(13)
C14 N4 C12 C13 179.81(10)
C19 N6 C15 C16 -0.10(16)
C19 N6 C15 N5 176.03(9)
C11 N5 C15 N6 82.91(13)
C13 N5 C15 N6 -87.14(12)
C11 N5 C15 C16 -100.71(12)
C13 N5 C15 C16 89.25(13)
N6 C15 C16 C17 0.71(16)
N5 C15 C16 C17 -175.20(10)
N6 C15 C16 C20 -178.57(10)
N5 C15 C16 C20 5.51(16)
C15 C16 C17 C18 -0.51(17)
C20 C16 C17 C18 178.77(11)
C16 C17 C18 C19 -0.23(18)
C15 N6 C19 C18 -0.74(16)
C17 C18 C19 N6 0.90(18)
